data_7044264
loop_
_publ_author_name
'Moilanen, Jani'
'Mansikkam\"aki, Akseli'
'Lahtinen, Manu'
'Guo, Fu-Sheng'
'Kalenius, Elina'
'Layfield, Richard'
'Chibotaru, Liviu F.'

_publ_section_title
;
 Thermal expansion and magnetic properties of benzoquinone-bridged
 dinuclear rare-earth complexes
;
_journal_name_full 'Dalton Trans.'
_journal_paper_doi 10.1039/C7DT02565C
_journal_year 2017
_chemical_formula_moiety 'C30 H50 Cl4 O10 Y2'
_chemical_formula_sum 'C30 H50 Cl4 O10 Y2'
_chemical_formula_weight 890.32
_space_group_crystal_system monoclinic
_space_group_IT_number 14
_space_group_name_Hall '-P 2yn'
_space_group_name_H-M_alt 'P 1 21/n 1'
_symmetry_space_group_name_Hall '-P 2yn'
_symmetry_space_group_name_H-M 'P 1 21/n 1'
_atom_sites_solution_hydrogens geom
_atom_sites_solution_primary direct
_audit_creation_date 2017-06-13
_audit_creation_method
;
Olex2 1.2
(compiled 2017.03.28 svn.r3405 for OlexSys, GUI svn.r5337)
;
_audit_update_record
;
2017-08-31 deposited with the CCDC.
2017-09-18 downloaded from the CCDC.
;
_cell_angle_alpha 90
_cell_angle_beta 106.160(2)
_cell_angle_gamma 90
_cell_formula_units_Z 2
_cell_length_a 9.0004(2)
_cell_length_b 14.8832(3)
_cell_length_c 14.8047(3)
_cell_measurement_reflns_used 4260
_cell_measurement_temperature 120.00(10)
_cell_measurement_theta_max 76.6640
_cell_measurement_theta_min 5.9020
_cell_volume 1904.80(7)
_computing_cell_refinement 'CrysAlisPro 1.171.38.43 (Rigaku OD, 2015)'
_computing_data_collection 'CrysAlisPro 1.171.38.43 (Rigaku OD, 2015)'
_computing_data_reduction 'CrysAlisPro 1.171.38.43 (Rigaku OD, 2015)'
_computing_molecular_graphics 'Olex2 (Dolomanov et al., 2009)'
_computing_publication_material 'Olex2 (Dolomanov et al., 2009)'
_computing_structure_refinement 'ShelXL (Sheldrick, 2015)'
_computing_structure_solution 'ShelXS (Sheldrick, 2008)'
_diffrn_ambient_environment N~2~
_diffrn_ambient_temperature 120.00(10)
_diffrn_detector 'CCD plate'
_diffrn_detector_area_resol_mean 5.1977
_diffrn_detector_type Atlas
_diffrn_measured_fraction_theta_full 0.995
_diffrn_measured_fraction_theta_max 0.995
_diffrn_measurement_details
;
List of Runs (angles in degrees, time in seconds):

  # Type    Start    End  Width  t~exp~   \w     \q     \k     \f   Frames
#--------------------------------------------------------------------------
  1  \w     37.00  88.00   1.00    1.85    --   41.65-125.00  60.00   51
  2  \w     44.00 128.00   1.00    7.41    --  112.00 -77.00  30.00   84
  3  \w     30.00 106.00   1.00    7.41    --  112.00 -94.00   0.00   76
  4  \w     24.00  53.00   1.00    1.85    --   41.65-125.00-180.00   29
  5  \w     57.00  98.00   1.00    1.85    --   41.65-125.00-180.00   41
  6  \w     86.00 162.00   1.00    7.41    --  112.00  77.00 -90.00   76
  7  \w    101.00 148.00   1.00    7.41    --  112.00 111.00  90.00   47
  8  \w     79.00 177.00   1.00    7.41    --  112.00  77.00 150.00   98
  9  \w   -115.00 -17.00   1.00    1.85    --  -41.65 -37.00-150.00   98
;
_diffrn_measurement_device 'four-circle diffractometer'
_diffrn_measurement_device_type 'SuperNova, Dual, Cu at zero, Atlas'
_diffrn_measurement_method '\w scans'
_diffrn_orient_matrix_type 'CrysAlisPro convention (1999,Acta A55,543-557)'
_diffrn_orient_matrix_UB_11 0.1707790000
_diffrn_orient_matrix_UB_12 0.0296657000
_diffrn_orient_matrix_UB_13 0.0306342000
_diffrn_orient_matrix_UB_21 0.0418279000
_diffrn_orient_matrix_UB_22 -0.0779569000
_diffrn_orient_matrix_UB_23 -0.0568908000
_diffrn_orient_matrix_UB_31 -0.0290256000
_diffrn_orient_matrix_UB_32 0.0612789000
_diffrn_orient_matrix_UB_33 -0.0869807000
_diffrn_radiation_monochromator mirror
_diffrn_radiation_probe x-ray
_diffrn_radiation_type CuK\a
_diffrn_radiation_wavelength 1.54184
_diffrn_reflns_av_R_equivalents 0.0325
_diffrn_reflns_av_unetI/netI 0.0450
_diffrn_reflns_Laue_measured_fraction_full 0.995
_diffrn_reflns_Laue_measured_fraction_max 0.995
_diffrn_reflns_limit_h_max 10
_diffrn_reflns_limit_h_min -6
_diffrn_reflns_limit_k_max 17
_diffrn_reflns_limit_k_min -17
_diffrn_reflns_limit_l_max 14
_diffrn_reflns_limit_l_min -17
_diffrn_reflns_number 6301
_diffrn_reflns_point_group_measured_fraction_full 0.995
_diffrn_reflns_point_group_measured_fraction_max 0.995
_diffrn_reflns_theta_full 67.684
_diffrn_reflns_theta_max 67.981
_diffrn_reflns_theta_min 5.196
_diffrn_source 'micro-focus sealed X-ray tube'
_diffrn_source_type 'SuperNova (Cu) X-ray Source'
_exptl_absorpt_coefficient_mu 7.069
_exptl_absorpt_correction_T_max 0.487
_exptl_absorpt_correction_T_min 0.189
_exptl_absorpt_correction_type analytical
_exptl_absorpt_process_details
;
CrysAlisPro 1.171.38.43 (Rigaku Oxford Diffraction, 2015)
Analytical numeric absorption correction using a multifaceted crystal
            model based on expressions derived by R.C. Clark & J.S. Reid.
(Clark, R. C. & Reid, J. S. (1995). Acta Cryst. A51, 887-897)
Empirical absorption correction using spherical harmonics,
 implemented in SCALE3 ABSPACK scaling algorithm.
;
_exptl_crystal_colour red
_exptl_crystal_colour_primary red
_exptl_crystal_density_diffrn 1.552
_exptl_crystal_description block
_exptl_crystal_F_000 912
_exptl_crystal_size_max 0.148
_exptl_crystal_size_mid 0.103
_exptl_crystal_size_min 0.056
_refine_diff_density_max 0.625
_refine_diff_density_min -0.386
_refine_diff_density_rms 0.083
_refine_ls_extinction_method none
_refine_ls_goodness_of_fit_ref 1.037
_refine_ls_hydrogen_treatment constr
_refine_ls_matrix_type full
_refine_ls_number_parameters 208
_refine_ls_number_reflns 3443
_refine_ls_number_restraints 0
_refine_ls_restrained_S_all 1.037
_refine_ls_R_factor_all 0.0354
_refine_ls_R_factor_gt 0.0296
_refine_ls_shift/su_max 0.001
_refine_ls_shift/su_mean 0.000
_refine_ls_structure_factor_coef Fsqd
_refine_ls_weighting_details 'w=1/[\s^2^(Fo^2^)+(0.0362P)^2^+0.2319P] where P=(Fo^2^+2Fc^2^)/3'
_refine_ls_weighting_scheme calc
_refine_ls_wR_factor_gt 0.0717
_refine_ls_wR_factor_ref 0.0764
_reflns_Friedel_coverage 0.000
_reflns_number_gt 3034
_reflns_number_total 3443
_reflns_threshold_expression 'I > 2\s(I)'
_cod_data_source_file c7dt02565c2.cif
_cod_data_source_block 1
_cod_database_code 7044264
_shelx_shelxl_version_number 2016/6
_chemical_oxdiff_formula C15H25Cl2Y5O5
_shelx_space_group_comment
;
The symmetry employed for this shelxl refinement is uniquely defined
by the following loop, which should always be used as a source of
symmetry information in preference to the above space-group names.
They are only intended as comments.
;
_reflns_odcompleteness_completeness 99.23
_reflns_odcompleteness_iscentric 1
_reflns_odcompleteness_theta 69.95
_olex2_refinement_description
;
1. Fixed Uiso
 At 1.2 times of:
  All C(H) groups, All C(H,H) groups
2.a Secondary CH2 refined with riding coordinates:
 C10(H10a,H10b), C12(H12a,H12b), C13(H13a,H13b), C15(H15a,H15b), C16(H16a,
 H16b), C17(H17a,H17b), C19(H19a,H19b), C20(H20a,H20b), C21(H21a,H21b),
 C23(H23a,H23b), C24(H24a,H24b), C26(H26a,H26b)
2.b Aromatic/amide H refined with riding coordinates:
 C11(H11)
;
_olex2_submission_special_instructions 'No special instructions were received'
_oxdiff_exptl_absorpt_empirical_details
;
Empirical correction (ABSPACK) includes:
- Absorption correction using spherical harmonics
- Frame scaling
;
_oxdiff_exptl_absorpt_empirical_full_max 1.262
_oxdiff_exptl_absorpt_empirical_full_min 0.872

loop_
_space_group_symop_operation_xyz
'x, y, z'
'-x+1/2, y+1/2, -z+1/2'
'-x, -y, -z'
'x-1/2, -y-1/2, z-1/2'

loop_
_atom_site_label
_atom_site_type_symbol
_atom_site_fract_x
_atom_site_fract_y
_atom_site_fract_z
_atom_site_U_iso_or_equiv
_atom_site_adp_type
_atom_site_occupancy
_atom_site_site_symmetry_order
_atom_site_calc_flag
_atom_site_refinement_flags_posn
Y1 Y 0.50651(3) 0.11466(2) 0.73710(2) 0.01886(9) Uani 1 1 d .
Cl2 Cl 0.64099(9) 0.24724(4) 0.84297(4) 0.02991(16) Uani 1 1 d .
Cl3 Cl 0.35859(8) -0.00987(4) 0.62674(4) 0.02707(15) Uani 1 1 d .
O3 O 0.6379(2) 0.02451(13) 0.86264(12) 0.0225(4) Uani 1 1 d .
O4 O 0.7285(2) 0.05970(13) 0.69943(12) 0.0233(4) Uani 1 1 d .
O5 O 0.2773(2) 0.20183(14) 0.68584(13) 0.0261(4) Uani 1 1 d .
O6 O 0.3628(2) 0.08931(13) 0.84202(12) 0.0230(4) Uani 1 1 d .
C7 C 0.4180(3) 0.04667(17) 0.91731(17) 0.0185(5) Uani 1 1 d .
O8 O 0.5414(3) 0.21169(13) 0.61430(12) 0.0268(4) Uani 1 1 d .
C9 C 0.5825(3) 0.01169(16) 0.93126(17) 0.0189(5) Uani 1 1 d .
C10 C 0.7441(3) -0.01705(19) 0.64102(19) 0.0268(6) Uani 1 1 d .
H10A H 0.667673 -0.014298 0.580201 0.032 Uiso 1 1 calc R
H10B H 0.731722 -0.073177 0.671431 0.032 Uiso 1 1 calc R
C11 C 0.3414(3) 0.03159(18) 0.98565(17) 0.0221(5) Uani 1 1 d .
H11 H 0.239578 0.050428 0.975678 0.026 Uiso 1 1 calc R
C12 C 0.9956(4) 0.0239(2) 0.7275(2) 0.0358(7) Uani 1 1 d .
H12A H 1.025688 -0.025924 0.770955 0.043 Uiso 1 1 calc R
H12B H 1.087600 0.056475 0.724749 0.043 Uiso 1 1 calc R
C13 C 0.5599(4) 0.2676(2) 0.4677(2) 0.0316(6) Uani 1 1 d .
H13A H 0.501775 0.260760 0.402272 0.038 Uiso 1 1 calc R
H13B H 0.665901 0.283342 0.471041 0.038 Uiso 1 1 calc R
C15 C 0.2148(4) 0.2617(2) 0.7444(2) 0.0325(6) Uani 1 1 d .
H15A H 0.295861 0.298598 0.784104 0.039 Uiso 1 1 calc R
H15B H 0.165286 0.227720 0.783814 0.039 Uiso 1 1 calc R
C16 C 0.5535(4) 0.1831(2) 0.52250(19) 0.0352(7) Uani 1 1 d .
H16A H 0.464494 0.147060 0.490603 0.042 Uiso 1 1 calc R
H16B H 0.646293 0.147532 0.529227 0.042 Uiso 1 1 calc R
C17 C 0.4865(3) 0.3384(2) 0.51609(19) 0.0287(6) Uani 1 1 d .
H17A H 0.523915 0.398135 0.507925 0.034 Uiso 1 1 calc R
H17B H 0.374603 0.337514 0.492511 0.034 Uiso 1 1 calc R
C19 C 0.5396(4) 0.30916(19) 0.6175(2) 0.0314(6) Uani 1 1 d .
H19A H 0.642031 0.332429 0.647793 0.038 Uiso 1 1 calc R
H19B H 0.468664 0.330184 0.651678 0.038 Uiso 1 1 calc R
C20 C 0.1717(3) 0.1997(2) 0.59074(19) 0.0310(6) Uani 1 1 d .
H20A H 0.141077 0.138472 0.572212 0.037 Uiso 1 1 calc R
H20B H 0.221164 0.225001 0.546062 0.037 Uiso 1 1 calc R
C21 C 0.8823(4) 0.0854(3) 0.7564(2) 0.0367(7) Uani 1 1 d .
H21A H 0.890601 0.077984 0.822747 0.044 Uiso 1 1 calc R
H21B H 0.903256 0.147674 0.745095 0.044 Uiso 1 1 calc R
C23 C 0.9056(4) -0.0089(2) 0.6305(2) 0.0341(7) Uani 1 1 d .
H23A H 0.909680 0.034227 0.582142 0.041 Uiso 1 1 calc R
H23B H 0.943957 -0.066418 0.615889 0.041 Uiso 1 1 calc R
C24 C 0.0983(5) 0.3190(3) 0.6750(3) 0.0507(9) Uani 1 1 d .
H24A H 0.147708 0.370323 0.655065 0.061 Uiso 1 1 calc R
H24B H 0.017899 0.340222 0.701891 0.061 Uiso 1 1 calc R
C26 C 0.0330(4) 0.2551(3) 0.5937(2) 0.0453(8) Uani 1 1 d .
H26A H -0.047897 0.217647 0.605456 0.054 Uiso 1 1 calc R
H26B H -0.008182 0.287583 0.535267 0.054 Uiso 1 1 calc R

loop_
_atom_site_aniso_label
_atom_site_aniso_U_11
_atom_site_aniso_U_22
_atom_site_aniso_U_33
_atom_site_aniso_U_23
_atom_site_aniso_U_13
_atom_site_aniso_U_12
Y1 0.02118(14) 0.02236(13) 0.01266(13) 0.00127(7) 0.00408(9) -0.00060(8)
Cl2 0.0363(4) 0.0288(3) 0.0202(3) -0.0029(2) 0.0005(3) -0.0040(3)
Cl3 0.0255(3) 0.0306(3) 0.0241(3) -0.0063(2) 0.0053(2) -0.0047(2)
O3 0.0212(10) 0.0307(9) 0.0165(8) 0.0052(7) 0.0070(7) 0.0031(8)
O4 0.0210(10) 0.0308(9) 0.0183(8) -0.0042(7) 0.0055(7) -0.0033(8)
O5 0.0254(10) 0.0335(10) 0.0185(9) 0.0048(7) 0.0046(8) 0.0075(8)
O6 0.0212(10) 0.0314(9) 0.0165(8) 0.0072(7) 0.0054(7) 0.0021(8)
C7 0.0180(13) 0.0211(11) 0.0155(11) 0.0002(9) 0.0030(9) 0.0001(9)
O8 0.0401(12) 0.0247(9) 0.0168(9) 0.0025(7) 0.0100(8) -0.0014(8)
C9 0.0209(13) 0.0200(11) 0.0163(11) 0.0005(9) 0.0059(10) -0.0003(9)
C10 0.0253(15) 0.0262(13) 0.0288(14) -0.0054(11) 0.0073(11) -0.0017(11)
C11 0.0172(12) 0.0292(13) 0.0191(12) 0.0034(10) 0.0039(10) 0.0037(10)
C12 0.0224(15) 0.0415(17) 0.0407(17) 0.0069(13) 0.0042(13) -0.0018(13)
C13 0.0309(16) 0.0405(16) 0.0252(14) 0.0107(12) 0.0110(12) 0.0037(13)
C15 0.0356(17) 0.0344(15) 0.0272(14) -0.0011(11) 0.0082(13) 0.0088(13)
C16 0.056(2) 0.0344(16) 0.0185(13) -0.0002(11) 0.0158(13) -0.0036(14)
C17 0.0267(15) 0.0317(14) 0.0287(14) 0.0078(11) 0.0093(11) 0.0000(11)
C19 0.0424(18) 0.0251(14) 0.0256(14) 0.0024(11) 0.0078(12) -0.0059(12)
C20 0.0235(15) 0.0478(17) 0.0176(13) 0.0074(11) -0.0010(11) 0.0031(12)
C21 0.0263(16) 0.057(2) 0.0270(14) -0.0119(14) 0.0076(12) -0.0139(14)
C23 0.0278(17) 0.0328(15) 0.0444(17) -0.0062(13) 0.0148(14) 0.0008(12)
C24 0.057(2) 0.0398(18) 0.048(2) 0.0037(16) 0.0018(17) 0.0222(17)
C26 0.0366(19) 0.051(2) 0.0405(18) 0.0060(15) -0.0015(15) 0.0150(16)

loop_
_atom_type_symbol
_atom_type_description
_atom_type_scat_dispersion_real
_atom_type_scat_dispersion_imag
_atom_type_scat_source
C C 0.0181 0.0091 'International Tables Vol C Tables 4.2.6.8 and 6.1.1.4'
H H 0.0000 0.0000 'International Tables Vol C Tables 4.2.6.8 and 6.1.1.4'
Cl Cl 0.3639 0.7018 'International Tables Vol C Tables 4.2.6.8 and 6.1.1.4'
O O 0.0492 0.0322 'International Tables Vol C Tables 4.2.6.8 and 6.1.1.4'
Y Y -0.2670 2.0244 'International Tables Vol C Tables 4.2.6.8 and 6.1.1.4'

loop_
_exptl_crystal_face_index_h
_exptl_crystal_face_index_k
_exptl_crystal_face_index_l
_exptl_crystal_face_perp_dist
-6 2 1 0.0460
1 -6 7 0.0402
6 1 -5 0.0441
6 0 -4 0.0383
1 6 -8 0.0640
-3 5 -4 0.0489
1 -9 -2 0.0338
0 -9 4 0.0315
-1 8 5 0.0248
0 10 0 0.0141

loop_
_geom_angle_atom_site_label_1
_geom_angle_atom_site_label_2
_geom_angle_atom_site_label_3
_geom_angle
_geom_angle_site_symmetry_1
_geom_angle_site_symmetry_3
Cl3 Y1 Cl2 176.26(2) . .
O3 Y1 Cl2 84.74(5) . .
O3 Y1 Cl3 98.59(5) . .
O3 Y1 O4 73.40(6) . .
O3 Y1 O5 140.55(6) . .
O3 Y1 O8 143.42(7) . .
O4 Y1 Cl2 97.04(5) . .
O4 Y1 Cl3 85.60(5) . .
O4 Y1 O5 146.00(6) . .
O4 Y1 O8 74.54(7) . .
O5 Y1 Cl2 89.73(5) . .
O5 Y1 Cl3 86.61(5) . .
O5 Y1 O8 73.47(7) . .
O6 Y1 Cl2 88.42(5) . .
O6 Y1 Cl3 91.24(5) . .
O6 Y1 O3 67.98(6) . .
O6 Y1 O4 140.30(7) . .
O6 Y1 O5 72.86(7) . .
O6 Y1 O8 145.00(7) . .
O8 Y1 Cl2 82.15(5) . .
O8 Y1 Cl3 96.04(5) . .
C9 O3 Y1 120.10(16) . .
C10 O4 Y1 129.48(16) . .
C21 O4 Y1 120.09(16) . .
C21 O4 C10 108.4(2) . .
C15 O5 Y1 125.99(16) . .
C15 O5 C20 109.2(2) . .
C20 O5 Y1 124.73(17) . .
C7 O6 Y1 121.34(17) . .
O6 C7 C9 114.9(2) . .
O6 C7 C11 124.8(2) . .
C11 C7 C9 120.3(2) . .
C16 O8 Y1 125.99(17) . .
C19 O8 Y1 124.70(15) . .
C19 O8 C16 109.1(2) . .
O3 C9 C7 115.1(2) . .
O3 C9 C11 125.0(2) . 3_657
C11 C9 C7 119.9(2) 3_657 .
O4 C10 C23 104.6(2) . .
C9 C11 C7 119.8(2) 3_657 .
C21 C12 C23 103.7(2) . .
C16 C13 C17 103.8(2) . .
O5 C15 C24 104.5(2) . .
O8 C16 C13 106.4(2) . .
C19 C17 C13 102.1(2) . .
O8 C19 C17 105.0(2) . .
O5 C20 C26 106.4(2) . .
O4 C21 C12 106.4(2) . .
C10 C23 C12 101.8(2) . .
C15 C24 C26 103.1(3) . .
C20 C26 C24 103.0(3) . .

loop_
_geom_bond_atom_site_label_1
_geom_bond_atom_site_label_2
_geom_bond_distance
_geom_bond_site_symmetry_2
Y1 Cl2 2.5999(7) .
Y1 Cl3 2.5819(7) .
Y1 O3 2.3301(17) .
Y1 O4 2.3652(19) .
Y1 O5 2.375(2) .
Y1 O6 2.3124(17) .
Y1 O8 2.4097(18) .
O3 C9 1.265(3) .
O4 C10 1.463(3) .
O4 C21 1.457(4) .
O5 C15 1.461(3) .
O5 C20 1.463(3) .
O6 C7 1.259(3) .
C7 C9 1.528(4) .
C7 C11 1.392(4) .
O8 C16 1.457(3) .
O8 C19 1.452(3) .
C9 C11 1.389(4) 3_657
C10 C23 1.509(4) .
C12 C21 1.518(5) .
C12 C23 1.519(4) .
C13 C16 1.507(4) .
C13 C17 1.524(4) .
C15 C24 1.510(4) .
C17 C19 1.508(4) .
C20 C26 1.506(5) .
C24 C26 1.520(5) .

loop_
_exptl_oxdiff_crystal_face_indexfrac_h
_exptl_oxdiff_crystal_face_indexfrac_k
_exptl_oxdiff_crystal_face_indexfrac_l
_exptl_oxdiff_crystal_face_x
_exptl_oxdiff_crystal_face_y
_exptl_oxdiff_crystal_face_z
-6.0044 2.0019 0.9905 -0.9357 -0.4636 0.2108
0.9986 -5.9941 7.0265 0.2080 0.1093 -1.0075
6.0057 0.9946 -5.0041 0.9019 0.4584 0.3219
6.0055 -0.0046 -4.0001 0.9029 0.4791 0.1733
1.0030 5.9930 -8.0260 0.1032 0.0314 1.0362
-3.0012 4.9972 -4.0213 -0.4875 -0.2863 0.7431
1.0084 -9.0048 -1.9827 -0.1557 0.8570 -0.4086
0.0029 -8.9982 4.0267 -0.1431 0.4725 -0.9017
-1.0102 8.0078 4.9901 0.2179 -0.9504 0.0860
-0.0070 10.0029 -0.0219 0.2949 -0.7788 0.6151
